data_1552961
loop_
_publ_author_name
'Wang, Xin-Yu'
'Yao, Xu'
'Huang, Qiang'
'Li, Yu-Xin'
'An, Guang-Hui'
'Li, Guang-Ming'

_publ_section_title
;
 Triple-Wavelength-Region Luminescence Sensing Based on a Color-Tunable
 Emitting Lanthanide Metal Organic Framework.
;
_journal_issue 11
_journal_name_full 'Analytical chemistry'
_journal_page_first 6675
_journal_page_last 6682
_journal_paper_doi 10.1021/acs.analchem.8b00494
_journal_volume 90
_journal_year 2018
_chemical_formula_moiety 'C22 H23 N2 O9 Tb'
_chemical_formula_sum 'C22 H23 N2 O9 Tb'
_chemical_formula_weight 618.35
_space_group_crystal_system monoclinic
_space_group_IT_number 15
_space_group_name_Hall '-C 2yc'
_space_group_name_H-M_alt 'C 1 2/c 1'
_atom_sites_solution_hydrogens geom
_audit_creation_date 2018-01-19
_audit_creation_method
;
Olex2 1.2
(compiled 2017.08.10 svn.r3458 for OlexSys, GUI svn.r5381)
;
_cell_angle_alpha 90.000(5)
_cell_angle_beta 97.284(5)
_cell_angle_gamma 90.000(5)
_cell_formula_units_Z 8
_cell_length_a 28.614(5)
_cell_length_b 14.383(5)
_cell_length_c 13.644(5)
_cell_measurement_reflns_used 9362
_cell_measurement_temperature 293(2)
_cell_measurement_theta_max 29.6239
_cell_measurement_theta_min 3.2014
_cell_volume 5570(3)
_computing_molecular_graphics 'Olex2 (Dolomanov et al., 2009)'
_computing_publication_material 'Olex2 (Dolomanov et al., 2009)'
_computing_structure_refinement 'ShelXL (Sheldrick, 2015)'
_diffrn_ambient_temperature 293(2)
_diffrn_measured_fraction_theta_full 0.998
_diffrn_measured_fraction_theta_max 0.998
_diffrn_measurement_device_type MoK\a
_diffrn_radiation_type MoK\a
_diffrn_radiation_wavelength 0.71069
_diffrn_reflns_av_R_equivalents 0.0510
_diffrn_reflns_av_unetI/netI 0.0362
_diffrn_reflns_Laue_measured_fraction_full 0.998
_diffrn_reflns_Laue_measured_fraction_max 0.998
_diffrn_reflns_limit_h_max 34
_diffrn_reflns_limit_h_min -33
_diffrn_reflns_limit_k_max 17
_diffrn_reflns_limit_k_min -17
_diffrn_reflns_limit_l_max 16
_diffrn_reflns_limit_l_min -15
_diffrn_reflns_number 19514
_diffrn_reflns_point_group_measured_fraction_full 0.998
_diffrn_reflns_point_group_measured_fraction_max 0.998
_diffrn_reflns_theta_full 24.998
_diffrn_reflns_theta_max 24.998
_diffrn_reflns_theta_min 3.208
_exptl_absorpt_coefficient_mu 2.585
_exptl_absorpt_correction_T_max 0.596
_exptl_absorpt_correction_T_min 0.529
_exptl_absorpt_correction_type multi-scan
_exptl_crystal_colour colourless
_exptl_crystal_colour_primary colourless
_exptl_crystal_density_diffrn 1.475
_exptl_crystal_description block
_exptl_crystal_F_000 2448
_exptl_crystal_size_max 0.25
_exptl_crystal_size_mid 0.22
_exptl_crystal_size_min 0.2
_refine_diff_density_max 1.055
_refine_diff_density_min -1.502
_refine_diff_density_rms 0.095
_refine_ls_extinction_method none
_refine_ls_goodness_of_fit_ref 1.044
_refine_ls_hydrogen_treatment constr
_refine_ls_matrix_type full
_refine_ls_number_parameters 311
_refine_ls_number_reflns 4901
_refine_ls_number_restraints 160
_refine_ls_restrained_S_all 1.090
_refine_ls_R_factor_all 0.0330
_refine_ls_R_factor_gt 0.0275
_refine_ls_shift/su_max 0.002
_refine_ls_shift/su_mean 0.000
_refine_ls_structure_factor_coef Fsqd
_refine_ls_weighting_details 'w=1/[\s^2^(Fo^2^)+(0.0311P)^2^+22.9034P] where P=(Fo^2^+2Fc^2^)/3'
_refine_ls_weighting_scheme calc
_refine_ls_wR_factor_gt 0.0693
_refine_ls_wR_factor_ref 0.0743
_reflns_Friedel_coverage 0.000
_reflns_number_gt 4319
_reflns_number_total 4901
_reflns_threshold_expression 'I > 2\s(I)'
_cod_data_source_file 3-tb_sq.cif
_cod_data_source_block 3-tb_sq
_cod_original_sg_symbol_H-M 'C 2/c'
_cod_database_code 1552961
_shelx_shelxl_version_number 2016/6
_shelx_space_group_comment
;
The symmetry employed for this shelxl refinement is uniquely defined
by the following loop, which should always be used as a source of
symmetry information in preference to the above space-group names.
They are only intended as comments.
;
_shelx_estimated_absorpt_t_max 0.626
_shelx_estimated_absorpt_t_min 0.564
_olex2_refinement_description
;
1. Fixed Uiso
 At 1.2 times of:
  All C(H) groups, All C(H,H) groups
 At 1.5 times of:
  All C(H,H,H) groups
2. Restrained distances
 C18-N1
 1.45 with sigma of 0.02
 C17-N1
 1.45 with sigma of 0.02
 N1-C16
 1.369 with sigma of 0.02
 C20-N2
 1.45 with sigma of 0.02
 C21-N2
 1.45 with sigma of 0.02
 C18-C16
 2.442 with sigma of 0.04
 C17-C16
 2.442 with sigma of 0.04
 C18-C17
 2.511 with sigma of 0.04
 N2-C19
 1.369 with sigma of 0.04
 C20-C19
 2.442 with sigma of 0.04
 C19-C21
 2.442 with sigma of 0.04
 C21-C20
 2.551 with sigma of 0.04
3. Rigid bond restraints
 C16, C17, C18, N1, O9
 with sigma for 1-2 distances of 0.01 and sigma for 1-3 distances of 0.01
 C19, C20, C21, N2, O8
 with sigma for 1-2 distances of 0.01 and sigma for 1-3 distances of 0.01
4. Uiso/Uaniso restraints and constraints
C16 \\sim C17 \\sim C18 \\sim N1 \\sim O9: within 3.8A with sigma of 0.04 and
sigma for terminal atoms of 0.08
C19 \\sim C20 \\sim C21 \\sim N2 \\sim O8: within 3.8A with sigma of 0.04 and
sigma for terminal atoms of 0.08
Uanis(C21) \\sim Ueq, Uanis(C18) \\sim Ueq: with sigma of 0.01 and sigma for
terminal atoms of 0.02
5.a Secondary CH2 refined with riding coordinates:
 C8(H8A,H8B)
5.b Aromatic/amide H refined with riding coordinates:
 C3(H3), C5(H5), C7(H7), C10(H10), C11(H11), C13(H13), C14(H14), C16(H16),
 C19(H19)
5.c Idealised Me refined as rotating group:
 C17(H17A,H17B,H17C), C18(H18A,H18B,H18C), C20(H20A,H20B,H20C), C21(H21A,H21B,
 H21C)
;
_olex2_submission_special_instructions 'No special instructions were received'

loop_
_space_group_symop_operation_xyz
'x, y, z'
'-x, y, -z+1/2'
'x+1/2, y+1/2, z'
'-x+1/2, y+1/2, -z+1/2'
'-x, -y, -z'
'x, -y, z-1/2'
'-x+1/2, -y+1/2, -z'
'x+1/2, -y+1/2, z-1/2'

loop_
_atom_site_label
_atom_site_type_symbol
_atom_site_fract_x
_atom_site_fract_y
_atom_site_fract_z
_atom_site_U_iso_or_equiv
_atom_site_adp_type
_atom_site_occupancy
_atom_site_site_symmetry_order
_atom_site_calc_flag
_atom_site_refinement_flags_posn
_atom_site_refinement_flags_adp
C1 C 0.27530(13) 0.1623(3) 0.3374(3) 0.0229(8) Uani 1 1 d . .
C2 C 0.29417(13) 0.1013(3) 0.2615(3) 0.0222(8) Uani 1 1 d . .
C3 C 0.26410(13) 0.0387(3) 0.2075(3) 0.0238(8) Uani 1 1 d . .
H3 H 0.232402 0.036630 0.216118 0.029 Uiso 1 1 calc R .
C4 C 0.28169(13) -0.0211(3) 0.1401(3) 0.0221(8) Uani 1 1 d . .
C5 C 0.32868(14) -0.0164(3) 0.1266(3) 0.0279(9) Uani 1 1 d . .
H5 H 0.340400 -0.056249 0.081874 0.033 Uiso 1 1 calc R .
C6 C 0.35857(14) 0.0473(3) 0.1792(3) 0.0260(9) Uani 1 1 d . .
C7 C 0.34120(14) 0.1050(3) 0.2471(3) 0.0268(9) Uani 1 1 d . .
H7 H 0.361291 0.146689 0.283561 0.032 Uiso 1 1 calc R .
C8 C 0.40954(15) 0.0495(3) 0.1633(4) 0.0376(11) Uani 1 1 d . .
H8A H 0.428850 0.023113 0.220039 0.045 Uiso 1 1 calc R .
H8B H 0.414190 0.013109 0.105458 0.045 Uiso 1 1 calc R .
C9 C 0.46614(16) 0.1598(3) 0.1220(4) 0.0429(12) Uani 1 1 d . .
C10 C 0.49724(15) 0.0925(3) 0.1005(4) 0.0389(11) Uani 1 1 d . .
H10 H 0.490134 0.029897 0.107207 0.047 Uiso 1 1 calc R .
C11 C 0.53947(15) 0.1189(3) 0.0684(3) 0.0379(11) Uani 1 1 d . .
H11 H 0.560360 0.073260 0.052958 0.045 Uiso 1 1 calc R .
C12 C 0.55111(16) 0.2110(3) 0.0590(4) 0.0338(10) Uani 1 1 d . .
C13 C 0.5200(2) 0.2770(3) 0.0850(5) 0.0603(18) Uani 1 1 d . .
H13 H 0.527689 0.339677 0.081766 0.072 Uiso 1 1 calc R .
C14 C 0.4780(2) 0.2523(4) 0.1152(5) 0.069(2) Uani 1 1 d . .
H14 H 0.457335 0.298019 0.131293 0.083 Uiso 1 1 calc R .
C15 C 0.40388(14) 0.2377(3) 0.4790(3) 0.0296(9) Uani 1 1 d . .
C16 C 0.3387(4) 0.2531(10) 0.7772(7) 0.176(5) Uani 1 1 d D U
H16 H 0.324141 0.310646 0.780335 0.212 Uiso 1 1 calc R .
C17 C 0.3718(7) 0.1281(9) 0.8759(9) 0.268(9) Uani 1 1 d D U
H17A H 0.372083 0.098143 0.813127 0.401 Uiso 1 1 calc GR .
H17B H 0.357865 0.087360 0.919789 0.401 Uiso 1 1 calc GR .
H17C H 0.403489 0.142591 0.903563 0.401 Uiso 1 1 calc GR .
C18 C 0.3437(8) 0.2727(13) 0.9560(10) 0.274(8) Uani 1 1 d D U
H18A H 0.344713 0.336760 0.936430 0.410 Uiso 1 1 calc GR .
H18B H 0.369999 0.259521 1.004837 0.410 Uiso 1 1 calc GR .
H18C H 0.314876 0.261094 0.983148 0.410 Uiso 1 1 calc GR .
C19 C 0.3420(3) 0.4968(5) 0.6331(5) 0.082(2) Uani 1 1 d D U
H19 H 0.316570 0.514915 0.587835 0.099 Uiso 1 1 calc R .
C20 C 0.3395(5) 0.6497(6) 0.7057(8) 0.181(5) Uani 1 1 d D U
H20A H 0.360549 0.694131 0.682298 0.272 Uiso 1 1 calc GR .
H20B H 0.336080 0.662868 0.773386 0.272 Uiso 1 1 calc GR .
H20C H 0.309287 0.653612 0.666262 0.272 Uiso 1 1 calc GR .
C21 C 0.3952(5) 0.5329(11) 0.7781(10) 0.239(7) Uani 1 1 d D U
H21A H 0.383197 0.486960 0.819412 0.358 Uiso 1 1 calc GR .
H21B H 0.405287 0.586550 0.817023 0.358 Uiso 1 1 calc GR .
H21C H 0.421462 0.507581 0.749633 0.358 Uiso 1 1 calc GR .
C22 C 0.25000(14) 0.0904(3) 0.5838(3) 0.0229(8) Uani 1 1 d . .
N1 N 0.3459(4) 0.2087(9) 0.8634(5) 0.195(5) Uani 1 1 d D U
N2 N 0.3578(3) 0.5600(5) 0.6985(6) 0.116(2) Uani 1 1 d D U
O1 O 0.30320(10) 0.22238(18) 0.3788(2) 0.0273(6) Uani 1 1 d . .
O2 O 0.23401(9) 0.1487(2) 0.3535(2) 0.0303(7) Uani 1 1 d . .
O3 O 0.38111(10) 0.1782(2) 0.5194(2) 0.0396(8) Uani 1 1 d . .
O4 O 0.39010(10) 0.3212(2) 0.4699(2) 0.0375(7) Uani 1 1 d . .
O5 O 0.26864(10) 0.16289(18) 0.55242(19) 0.0267(6) Uani 1 1 d . .
O7 O 0.29301(9) 0.42371(19) 0.4324(2) 0.0311(6) Uani 1 1 d . .
O8 O 0.35565(13) 0.4202(3) 0.6238(3) 0.0587(10) Uani 1 1 d . U
O9 O 0.34683(15) 0.2337(3) 0.7008(3) 0.0613(11) Uani 1 1 d . U
O10 O 0.42266(11) 0.1428(2) 0.1499(3) 0.0520(10) Uani 1 1 d . .
Tb1 Tb 0.31717(2) 0.29059(2) 0.53681(2) 0.01764(8) Uani 1 1 d . .

loop_
_atom_site_aniso_label
_atom_site_aniso_U_11
_atom_site_aniso_U_22
_atom_site_aniso_U_33
_atom_site_aniso_U_23
_atom_site_aniso_U_13
_atom_site_aniso_U_12
C1 0.022(2) 0.026(2) 0.0207(19) -0.0019(16) 0.0030(15) 0.0027(16)
C2 0.0203(19) 0.0236(19) 0.0238(19) -0.0068(16) 0.0066(15) -0.0025(15)
C3 0.0147(18) 0.028(2) 0.030(2) -0.0052(17) 0.0084(15) -0.0034(15)
C4 0.0196(19) 0.0218(19) 0.026(2) -0.0049(16) 0.0067(15) -0.0039(15)
C5 0.031(2) 0.024(2) 0.032(2) -0.0101(17) 0.0131(18) -0.0034(17)
C6 0.021(2) 0.026(2) 0.033(2) -0.0078(17) 0.0113(16) -0.0052(16)
C7 0.022(2) 0.027(2) 0.033(2) -0.0085(17) 0.0082(17) -0.0066(16)
C8 0.024(2) 0.037(2) 0.055(3) -0.017(2) 0.018(2) -0.0086(19)
C9 0.023(2) 0.048(3) 0.062(3) -0.014(2) 0.020(2) -0.008(2)
C10 0.027(2) 0.035(2) 0.058(3) -0.008(2) 0.016(2) -0.0076(19)
C11 0.022(2) 0.040(3) 0.055(3) -0.008(2) 0.016(2) -0.0019(19)
C12 0.022(2) 0.038(3) 0.043(3) -0.0071(19) 0.012(2) -0.0064(17)
C13 0.040(3) 0.035(3) 0.115(5) -0.013(3) 0.041(3) -0.010(2)
C14 0.044(3) 0.036(3) 0.138(6) -0.017(3) 0.052(4) -0.005(2)
C15 0.019(2) 0.038(2) 0.033(2) 0.0007(19) 0.0070(17) 0.0016(18)
C16 0.175(10) 0.291(12) 0.058(5) 0.023(7) -0.002(6) 0.134(10)
C17 0.49(3) 0.156(12) 0.125(10) -0.004(8) -0.099(13) 0.062(12)
C18 0.345(16) 0.362(15) 0.114(8) -0.044(9) 0.029(11) 0.085(13)
C19 0.113(6) 0.065(4) 0.079(4) -0.028(4) 0.047(4) -0.033(4)
C20 0.344(16) 0.072(5) 0.154(9) -0.051(6) 0.135(9) -0.038(7)
C21 0.223(13) 0.254(12) 0.218(12) -0.115(10) -0.057(9) -0.030(10)
C22 0.027(2) 0.0197(19) 0.024(2) 0.0021(15) 0.0088(16) 0.0028(16)
N1 0.237(11) 0.302(13) 0.036(4) 0.028(5) -0.015(5) 0.096(9)
N2 0.155(7) 0.083(4) 0.123(5) -0.057(4) 0.063(5) -0.047(4)
O1 0.0241(15) 0.0282(15) 0.0316(16) -0.0115(12) 0.0110(12) -0.0064(11)
O2 0.0188(15) 0.0417(17) 0.0324(15) -0.0169(13) 0.0114(12) -0.0025(12)
O3 0.0221(16) 0.0417(18) 0.059(2) 0.0156(16) 0.0213(15) 0.0106(14)
O4 0.0241(16) 0.0331(17) 0.058(2) 0.0008(15) 0.0146(14) 0.0044(13)
O5 0.0326(16) 0.0184(13) 0.0299(15) 0.0051(11) 0.0075(12) 0.0043(12)
O7 0.0179(15) 0.0292(15) 0.0459(17) 0.0100(13) 0.0026(12) 0.0023(11)
O8 0.050(2) 0.058(2) 0.070(2) -0.035(2) 0.0170(19) -0.0241(18)
O9 0.075(3) 0.078(3) 0.0264(18) -0.0074(18) -0.0128(18) 0.026(2)
O10 0.0293(18) 0.0390(19) 0.095(3) -0.0110(18) 0.0370(18) -0.0093(14)
Tb1 0.01252(11) 0.02006(11) 0.02067(12) -0.00183(7) 0.00340(7) 0.00181(6)

loop_
_atom_type_symbol
_atom_type_description
_atom_type_scat_dispersion_real
_atom_type_scat_dispersion_imag
_atom_type_scat_source
C C 0.0033 0.0016 'International Tables Vol C Tables 4.2.6.8 and 6.1.1.4'
H H 0.0000 0.0000 'International Tables Vol C Tables 4.2.6.8 and 6.1.1.4'
N N 0.0061 0.0033 'International Tables Vol C Tables 4.2.6.8 and 6.1.1.4'
O O 0.0106 0.0060 'International Tables Vol C Tables 4.2.6.8 and 6.1.1.4'
Tb Tb -0.1723 4.1537 'International Tables Vol C Tables 4.2.6.8 and 6.1.1.4'

loop_
_geom_angle_atom_site_label_1
_geom_angle_atom_site_label_2
_geom_angle_atom_site_label_3
_geom_angle
_geom_angle_site_symmetry_1
_geom_angle_site_symmetry_3
O1 C1 C2 116.4(3) . .
O2 C1 C2 117.4(3) . .
O2 C1 O1 126.2(3) . .
C3 C2 C1 119.3(3) . .
C7 C2 C1 120.9(3) . .
C7 C2 C3 119.8(3) . .
C2 C3 C4 119.8(3) . .
C3 C4 C22 120.2(3) . 6
C5 C4 C3 119.7(3) . .
C5 C4 C22 120.1(3) . 6
C4 C5 C6 120.6(3) . .
C5 C6 C8 119.0(3) . .
C7 C6 C5 119.5(4) . .
C7 C6 C8 121.5(4) . .
C6 C7 C2 120.6(4) . .
O10 C8 C6 108.6(3) . .
C10 C9 C14 119.6(4) . .
O10 C9 C10 124.9(4) . .
O10 C9 C14 115.6(4) . .
C9 C10 C11 119.2(4) . .
C12 C11 C10 121.6(4) . .
C11 C12 C13 117.9(4) . .
C11 C12 C15 120.5(4) . 2_655
C13 C12 C15 121.6(4) . 2_655
C14 C13 C12 121.3(5) . .
C13 C14 C9 120.4(5) . .
C12 C15 Tb1 176.1(3) 2_655 .
O3 C15 C12 119.9(4) . 2_655
O3 C15 O4 121.4(4) . .
O3 C15 Tb1 62.0(2) . .
O4 C15 C12 118.7(4) . 2_655
O4 C15 Tb1 59.6(2) . .
O9 C16 N1 131.9(11) . .
O8 C19 N2 128.9(9) . .
C4 C22 Tb1 174.0(3) 6_556 7_556
O5 C22 C4 117.9(3) . 6_556
O5 C22 Tb1 66.6(2) . 7_556
O7 C22 C4 120.4(3) 7_556 6_556
O7 C22 O5 121.7(4) 7_556 .
O7 C22 Tb1 55.10(19) 7_556 7_556
C16 N1 C17 122.4(11) . .
C16 N1 C18 114.3(12) . .
C17 N1 C18 118.1(10) . .
C19 N2 C20 125.8(10) . .
C19 N2 C21 118.2(9) . .
C20 N2 C21 115.8(9) . .
C1 O1 Tb1 136.0(2) . .
C1 O2 Tb1 136.4(2) . 7_556
C15 O3 Tb1 91.6(3) . .
C15 O4 Tb1 93.6(2) . .
C22 O5 Tb1 163.6(3) . .
C22 O5 Tb1 87.6(2) . 7_556
Tb1 O5 Tb1 106.48(9) . 7_556
C22 O7 Tb1 100.2(2) 7_556 .
C19 O8 Tb1 129.8(5) . .
C16 O9 Tb1 132.5(6) . .
C9 O10 C8 118.1(4) . .
C15 Tb1 C22 122.92(11) . 7_556
O1 Tb1 C15 71.51(11) . .
O1 Tb1 C22 72.87(10) . 7_556
O1 Tb1 O2 132.80(10) . 7_556
O1 Tb1 O3 71.45(11) . .
O1 Tb1 O4 77.61(10) . .
O1 Tb1 O5 69.47(9) . 7_556
O1 Tb1 O7 77.84(10) . .
O1 Tb1 O8 142.15(11) . .
O1 Tb1 O9 134.49(12) . .
O2 Tb1 C15 155.62(11) 7_556 .
O2 Tb1 C22 74.14(10) 7_556 7_556
O2 Tb1 O3 144.93(10) 7_556 .
O2 Tb1 O4 142.72(10) 7_556 .
O2 Tb1 O5 66.09(9) 7_556 7_556
O2 Tb1 O7 85.86(10) 7_556 .
O2 Tb1 O8 71.66(11) 7_556 .
O2 Tb1 O9 73.53(12) 7_556 .
O3 Tb1 C15 26.38(11) . .
O3 Tb1 C22 140.39(10) . 7_556
O3 Tb1 O5 139.84(10) . 7_556
O4 Tb1 C15 26.79(11) . .
O4 Tb1 C22 102.60(10) . 7_556
O4 Tb1 O3 53.13(10) . .
O4 Tb1 O5 124.49(10) . 7_556
O4 Tb1 O7 80.25(10) . .
O4 Tb1 O9 101.01(13) . .
O5 Tb1 C15 137.03(10) 7_556 .
O5 Tb1 C15 111.78(11) . .
O5 Tb1 C22 25.74(9) 7_556 7_556
O5 Tb1 C22 98.99(10) . 7_556
O5 Tb1 O1 73.82(9) . .
O5 Tb1 O2 79.11(9) . 7_556
O5 Tb1 O3 87.15(10) . .
O5 Tb1 O4 136.92(10) . .
O5 Tb1 O5 73.52(9) . 7_556
O5 Tb1 O7 123.07(9) . .
O5 Tb1 O8 143.95(11) . .
O5 Tb1 O9 78.07(13) . .
O7 Tb1 C15 104.16(11) . .
O7 Tb1 C22 24.68(10) . 7_556
O7 Tb1 O3 128.04(10) . .
O7 Tb1 O5 50.40(8) . 7_556
O8 Tb1 C15 89.03(13) . .
O8 Tb1 C22 92.95(13) . 7_556
O8 Tb1 O3 104.84(13) . .
O8 Tb1 O4 71.45(12) . .
O8 Tb1 O5 111.51(12) . 7_556
O8 Tb1 O7 75.95(13) . .
O8 Tb1 O9 73.82(15) . .
O9 Tb1 C15 87.11(13) . .
O9 Tb1 C22 147.50(12) . 7_556
O9 Tb1 O3 72.11(12) . .
O9 Tb1 O5 133.94(12) . 7_556
O9 Tb1 O7 147.47(12) . .

loop_
_geom_bond_atom_site_label_1
_geom_bond_atom_site_label_2
_geom_bond_distance
_geom_bond_site_symmetry_2
C1 C2 1.509(5) .
C1 O1 1.261(5) .
C1 O2 1.244(5) .
C2 C3 1.390(5) .
C2 C7 1.385(5) .
C3 C4 1.398(5) .
C4 C5 1.382(5) .
C4 C22 1.494(5) 6
C5 C6 1.389(5) .
C6 C7 1.383(5) .
C6 C8 1.502(5) .
C8 O10 1.412(5) .
C9 C10 1.372(6) .
C9 C14 1.379(7) .
C9 O10 1.368(5) .
C10 C11 1.389(6) .
C11 C12 1.375(6) .
C12 C13 1.379(7) .
C12 C15 1.498(6) 2_655
C13 C14 1.365(7) .
C15 O3 1.246(5) .
C15 O4 1.266(5) .
C15 Tb1 2.803(4) .
C16 N1 1.331(10) .
C16 O9 1.131(10) .
C17 N1 1.374(12) .
C18 N1 1.572(12) .
C19 N2 1.313(8) .
C19 O8 1.182(8) .
C20 N2 1.401(10) .
C21 N2 1.477(12) .
C22 O5 1.269(4) .
C22 O7 1.239(5) 7_556
C22 Tb1 2.920(4) 7_556
O1 Tb1 2.356(3) .
O2 Tb1 2.388(2) 7_556
O3 Tb1 2.475(3) .
O4 Tb1 2.422(3) .
O5 Tb1 2.329(3) .
O5 Tb1 2.683(3) 7_556
O7 Tb1 2.434(3) .
O8 Tb1 2.401(3) .
O9 Tb1 2.432(4) .
